data_2223260
loop_
_publ_author_name
'Wang, B. S.'
'Zhong, H.'

_publ_section_title Dichlorido(2,9-dimethyl-1,10-phenanthroline-\k^2^<i>N</i>,<i>N</i>')copper(II)
_journal_coeditor_code AT2860
_journal_issue 10
_journal_name_full 'Acta Crystallographica Section E'
_journal_page_first m1156
_journal_paper_doi 10.1107/S1600536809034187
_journal_volume 65
_journal_year 2009
_chemical_formula_iupac '[Cu Cl2 (C14 H12 N2)]'
_chemical_formula_moiety 'C14 H12 Cl2 Cu N2'
_chemical_formula_sum 'C14 H12 Cl2 Cu N2'
_chemical_formula_weight 342.70
_chemical_name_systematic Dichlorido(2,9-dimethyl-1,10-phenanthroline-\k^2^<i>N</i>,<i>N</i>')copper(II)
_space_group_IT_number 62
_symmetry_cell_setting orthorhombic
_symmetry_space_group_name_Hall '-P 2ac 2n'
_symmetry_space_group_name_H-M 'P n m a'
_atom_sites_solution_hydrogens geom
_atom_sites_solution_primary direct
_atom_sites_solution_secondary difmap
_audit_creation_method SHELXL-97
_cell_angle_alpha 90.00
_cell_angle_beta 90.00
_cell_angle_gamma 90.00
_cell_formula_units_Z 4
_cell_length_a 11.239(2)
_cell_length_b 7.4651(18)
_cell_length_c 17.663(5)
_cell_measurement_reflns_used 5426
_cell_measurement_temperature 273(2)
_cell_measurement_theta_max 27.978
_cell_measurement_theta_min 2.306
_cell_volume 1481.9(6)
_computing_cell_refinement 'SAINT (Bruker, 2000)'
_computing_data_collection 'APEX2 (Bruker, 2000)'
_computing_data_reduction 'SAINT (Bruker, 2000)'
_computing_molecular_graphics 'SHELXTL (Sheldrick, 2008)'
_computing_publication_material 'SHELXTL (Sheldrick, 2008)'
_computing_structure_refinement 'SHELXTL (Sheldrick, 2008)'
_computing_structure_solution 'SHELXTL (Sheldrick, 2008)'
_diffrn_ambient_temperature 273(2)
_diffrn_measured_fraction_theta_full 0.991
_diffrn_measured_fraction_theta_max 0.991
_diffrn_measurement_device_type 'Bruker APEXII area-detector'
_diffrn_measurement_method '\f and \w'
_diffrn_radiation_monochromator graphite
_diffrn_radiation_source 'fine-focus sealed tube'
_diffrn_radiation_type MoK\a
_diffrn_radiation_wavelength 0.71073
_diffrn_reflns_av_R_equivalents 0.0225
_diffrn_reflns_av_sigmaI/netI 0.0161
_diffrn_reflns_limit_h_max 14
_diffrn_reflns_limit_h_min -14
_diffrn_reflns_limit_k_max 9
_diffrn_reflns_limit_k_min -9
_diffrn_reflns_limit_l_max 23
_diffrn_reflns_limit_l_min -23
_diffrn_reflns_number 10738
_diffrn_reflns_theta_full 28.27
_diffrn_reflns_theta_max 28.27
_diffrn_reflns_theta_min 2.15
_diffrn_standards_number 0
_exptl_absorpt_coefficient_mu 1.820
_exptl_absorpt_correction_T_max 0.7011
_exptl_absorpt_correction_T_min 0.6112
_exptl_absorpt_correction_type multi-scan
_exptl_absorpt_process_details '(SADABS; Bruker, 2000)'
_exptl_crystal_colour blue
_exptl_crystal_density_diffrn 1.536
_exptl_crystal_density_method 'not measured'
_exptl_crystal_description plane
_exptl_crystal_F_000 692
_exptl_crystal_size_max 0.30
_exptl_crystal_size_mid 0.28
_exptl_crystal_size_min 0.21
_refine_diff_density_max 0.411
_refine_diff_density_min -0.291
_refine_ls_extinction_method none
_refine_ls_goodness_of_fit_ref 1.002
_refine_ls_hydrogen_treatment constr
_refine_ls_matrix_type full
_refine_ls_number_parameters 114
_refine_ls_number_reflns 1951
_refine_ls_number_restraints 0
_refine_ls_restrained_S_all 1.002
_refine_ls_R_factor_all 0.0339
_refine_ls_R_factor_gt 0.0264
_refine_ls_shift/su_max 0.001
_refine_ls_shift/su_mean 0.000
_refine_ls_structure_factor_coef Fsqd
_refine_ls_weighting_details 'calc w=1/[\s^2^(Fo^2^)+(0.0553P)^2^+0.1694P] where P=(Fo^2^+2Fc^2^)/3'
_refine_ls_weighting_scheme calc
_refine_ls_wR_factor_gt 0.0794
_refine_ls_wR_factor_ref 0.0827
_reflns_number_gt 1601
_reflns_number_total 1951
_reflns_threshold_expression I>2\s(I)
_cod_data_source_file at2860.cif
_cod_data_source_block global
_cod_database_code 2223260

loop_
_symmetry_equiv_pos_as_xyz
'x, y, z'
'-x+1/2, -y, z+1/2'
'-x, y+1/2, -z'
'x+1/2, -y+1/2, -z+1/2'
'-x, -y, -z'
'x-1/2, y, -z-1/2'
'x, -y-1/2, z'
'-x-1/2, y-1/2, z-1/2'

loop_
_atom_site_type_symbol
_atom_site_label
_atom_site_fract_x
_atom_site_fract_y
_atom_site_fract_z
_atom_site_U_iso_or_equiv
_atom_site_adp_type
_atom_site_calc_flag
_atom_site_refinement_flags
_atom_site_occupancy
_atom_site_disorder_assembly
_atom_site_disorder_group
Cu Cu1 0.76127(2) 0.7500 0.610028(14) 0.04178(12) Uani d S 1 . .
N N1 0.79467(16) 0.7500 0.49476(10) 0.0418(4) Uani d S 1 . .
N N2 0.58758(17) 0.7500 0.57229(11) 0.0445(4) Uani d S 1 . .
C C1 1.0098(2) 0.7500 0.50503(18) 0.0684(8) Uani d S 1 . .
H H1A 1.0316 0.8711 0.5170 0.103 Uiso calc PR 0.50 . .
H H1B 1.0728 0.6946 0.4767 0.103 Uiso calc PR 0.50 . .
H H1C 0.9967 0.6843 0.5510 0.103 Uiso calc PR 0.50 . .
C C13 0.6920(2) 0.7500 0.45450(12) 0.0406(5) Uani d S 1 . .
C C11 0.4872(3) 0.7500 0.61234(14) 0.0558(6) Uani d S 1 . .
C C2 0.8982(2) 0.7500 0.45874(15) 0.0517(6) Uani d S 1 . .
C C12 0.58155(19) 0.7500 0.49535(12) 0.0403(5) Uani d S 1 . .
C C14 0.4987(3) 0.7500 0.69623(17) 0.0803(10) Uani d S 1 . .
H H14A 0.5697 0.8130 0.7105 0.120 Uiso calc PR 0.50 . .
H H14B 0.5030 0.6288 0.7142 0.120 Uiso calc PR 0.50 . .
H H14C 0.4307 0.8082 0.7182 0.120 Uiso calc PR 0.50 . .
C C10 0.3763(2) 0.7500 0.5751(2) 0.0711(8) Uani d S 1 . .
H H10 0.3067 0.7500 0.6035 0.085 Uiso calc SR 1 . .
C C8 0.4741(2) 0.7500 0.45551(15) 0.0500(6) Uani d S 1 . .
C C7 0.4757(3) 0.7500 0.37518(16) 0.0624(7) Uani d S 1 . .
H H7 0.4041 0.7500 0.3487 0.075 Uiso calc SR 1 . .
C C5 0.6901(2) 0.7500 0.37527(13) 0.0502(6) Uani d S 1 . .
C C6 0.5787(3) 0.7500 0.33689(15) 0.0610(7) Uani d S 1 . .
H H6 0.5774 0.7500 0.2842 0.073 Uiso calc SR 1 . .
C C9 0.3695(2) 0.7500 0.49900(19) 0.0664(8) Uani d S 1 . .
H H9 0.2957 0.7500 0.4753 0.080 Uiso calc SR 1 . .
C C3 0.9025(3) 0.7500 0.37937(16) 0.0676(8) Uani d S 1 . .
H H3 0.9756 0.7500 0.3547 0.081 Uiso calc SR 1 . .
C C4 0.8005(3) 0.7500 0.33845(16) 0.0687(8) Uani d S 1 . .
H H4 0.8038 0.7500 0.2858 0.082 Uiso calc SR 1 . .
Cl Cl1 0.81305(5) 1.00503(6) 0.66249(3) 0.06566(17) Uani d . 1 . .

loop_
_atom_site_aniso_label
_atom_site_aniso_U_11
_atom_site_aniso_U_22
_atom_site_aniso_U_33
_atom_site_aniso_U_12
_atom_site_aniso_U_13
_atom_site_aniso_U_23
Cu1 0.04754(18) 0.0423(2) 0.03548(17) 0.000 -0.00528(11) 0.000
N1 0.0374(9) 0.0471(11) 0.0408(10) 0.000 0.0006(8) 0.000
N2 0.0450(10) 0.0441(11) 0.0446(10) 0.000 0.0081(8) 0.000
C1 0.0403(13) 0.082(2) 0.083(2) 0.000 -0.0043(13) 0.000
C13 0.0403(11) 0.0429(13) 0.0387(10) 0.000 0.0002(9) 0.000
C11 0.0560(14) 0.0532(16) 0.0581(15) 0.000 0.0192(12) 0.000
C2 0.0404(11) 0.0570(16) 0.0576(14) 0.000 0.0053(10) 0.000
C12 0.0393(11) 0.0395(12) 0.0421(11) 0.000 0.0014(9) 0.000
C14 0.094(2) 0.090(2) 0.0565(16) 0.000 0.0325(17) 0.000
C10 0.0436(14) 0.078(2) 0.092(2) 0.000 0.0226(15) 0.000
C8 0.0412(12) 0.0492(14) 0.0596(14) 0.000 -0.0044(10) 0.000
C7 0.0556(15) 0.0730(19) 0.0586(15) 0.000 -0.0195(12) 0.000
C5 0.0559(14) 0.0558(16) 0.0388(11) 0.000 0.0009(10) 0.000
C6 0.0660(17) 0.0736(19) 0.0434(13) 0.000 -0.0118(12) 0.000
C9 0.0372(12) 0.078(2) 0.084(2) 0.000 0.0030(12) 0.000
C3 0.0508(15) 0.096(2) 0.0560(16) 0.000 0.0176(12) 0.000
C4 0.0656(17) 0.095(3) 0.0449(14) 0.000 0.0135(13) 0.000
Cl1 0.0766(3) 0.0502(3) 0.0702(3) -0.0019(2) -0.0167(3) -0.0113(2)

loop_
_atom_type_symbol
_atom_type_description
_atom_type_scat_dispersion_real
_atom_type_scat_dispersion_imag
_atom_type_scat_source
C C 0.0033 0.0016 'International Tables Vol C Tables 4.2.6.8 and 6.1.1.4'
H H 0.0000 0.0000 'International Tables Vol C Tables 4.2.6.8 and 6.1.1.4'
N N 0.0061 0.0033 'International Tables Vol C Tables 4.2.6.8 and 6.1.1.4'
Cu Cu 0.3201 1.2651 'International Tables Vol C Tables 4.2.6.8 and 6.1.1.4'
Cl Cl 0.1484 0.1585 'International Tables Vol C Tables 4.2.6.8 and 6.1.1.4'

loop_
_geom_angle_atom_site_label_1
_geom_angle_atom_site_label_2
_geom_angle_atom_site_label_3
_geom_angle_site_symmetry_1
_geom_angle_site_symmetry_3
_geom_angle
_geom_angle_publ_flag
Cl1 Cu1 Cl1 . 7_575 120.23(3) no
N1 Cu1 Cl1 . . 111.53(3) no
N1 Cu1 Cl1 . 7_575 111.53(3) no
N2 Cu1 N1 . . 81.60(7) no
N2 Cu1 Cl1 . . 112.78(2) no
N2 Cu1 Cl1 . 7_575 112.78(2) no
C2 N1 C13 . . 119.7(2) ?
C2 N1 Cu1 . . 129.12(17) ?
C13 N1 Cu1 . . 111.21(15) ?
C11 N2 C12 . . 119.2(2) ?
C11 N2 Cu1 . . 129.05(18) ?
C12 N2 Cu1 . . 111.71(14) ?
C2 C1 H1A . . 109.5 ?
C2 C1 H1B . . 109.5 ?
H1A C1 H1B . . 109.5 ?
C2 C1 H1C . . 109.5 ?
H1A C1 H1C . . 109.5 ?
H1B C1 H1C . . 109.5 ?
N1 C13 C5 . . 122.6(2) ?
N1 C13 C12 . . 118.2(2) ?
C5 C13 C12 . . 119.2(2) ?
N2 C11 C10 . . 120.1(2) ?
N2 C11 C14 . . 117.1(3) ?
C10 C11 C14 . . 122.8(3) ?
N1 C2 C3 . . 120.6(2) ?
N1 C2 C1 . . 118.2(2) ?
C3 C2 C1 . . 121.1(2) ?
N2 C12 C8 . . 123.1(2) ?
N2 C12 C13 . . 117.30(19) ?
C8 C12 C13 . . 119.6(2) ?
C11 C14 H14A . . 109.5 ?
C11 C14 H14B . . 109.5 ?
H14A C14 H14B . . 109.5 ?
C11 C14 H14C . . 109.5 ?
H14A C14 H14C . . 109.5 ?
H14B C14 H14C . . 109.5 ?
C9 C10 C11 . . 121.1(3) ?
C9 C10 H10 . . 119.4 ?
C11 C10 H10 . . 119.4 ?
C12 C8 C9 . . 116.6(2) ?
C12 C8 C7 . . 119.5(2) ?
C9 C8 C7 . . 123.9(2) ?
C6 C7 C8 . . 121.0(2) ?
C6 C7 H7 . . 119.5 ?
C8 C7 H7 . . 119.5 ?
C13 C5 C4 . . 116.7(2) ?
C13 C5 C6 . . 119.4(2) ?
C4 C5 C6 . . 123.9(2) ?
C7 C6 C5 . . 121.3(2) ?
C7 C6 H6 . . 119.4 ?
C5 C6 H6 . . 119.4 ?
C10 C9 C8 . . 119.9(3) ?
C10 C9 H9 . . 120.0 ?
C8 C9 H9 . . 120.0 ?
C4 C3 C2 . . 120.3(2) ?
C4 C3 H3 . . 119.9 ?
C2 C3 H3 . . 119.9 ?
C3 C4 C5 . . 120.1(3) ?
C3 C4 H4 . . 119.9 ?
C5 C4 H4 . . 119.9 ?

loop_
_geom_bond_atom_site_label_1
_geom_bond_atom_site_label_2
_geom_bond_site_symmetry_2
_geom_bond_distance
_geom_bond_publ_flag
Cu1 Cl1 . 2.1958(6) no
Cu1 Cl1 7_575 2.1958(6) no
Cu1 N1 . 2.070(2) no
Cu1 N2 . 2.063(2) no
N1 C2 . 1.326(3) ?
N1 C13 . 1.355(3) ?
N2 C11 . 1.331(3) ?
N2 C12 . 1.361(3) ?
C1 C2 . 1.498(4) ?
C1 H1A . 0.9600 ?
C1 H1B . 0.9600 ?
C1 H1C . 0.9600 ?
C13 C5 . 1.400(3) ?
C13 C12 . 1.436(3) ?
C11 C10 . 1.409(4) ?
C11 C14 . 1.487(4) ?
C2 C3 . 1.403(3) ?
C12 C8 . 1.398(3) ?
C14 H14A . 0.9600 ?
C14 H14B . 0.9600 ?
C14 H14C . 0.9600 ?
C10 C9 . 1.346(5) ?
C10 H10 . 0.9300 ?
C8 C9 . 1.404(4) ?
C8 C7 . 1.419(4) ?
C7 C6 . 1.341(4) ?
C7 H7 . 0.9300 ?
C5 C4 . 1.401(4) ?
C5 C6 . 1.423(4) ?
C6 H6 . 0.9300 ?
C9 H9 . 0.9300 ?
C3 C4 . 1.355(4) ?
C3 H3 . 0.9300 ?
C4 H4 . 0.9300 ?
